data_7246220
loop_
_publ_author_name
'Yue, Zhi-Yuan'
'Luo, Wang'
'Wang, Na'
'Li, Hua-Kai'
'Xu, Ze-Jiang'
'Feng, Yan'
'Shi, Chao'
'Ye, Heng-Yun'
'Miao, Le-Ping'

_publ_section_title
;
 Two-dimensional organic--inorganic hybrid perovskite ferroelastics:
 (PEA)2[CdCl4], (3-FPEA)2[CdCl4], and (4-FPEA)2[CdCl4]
;
_journal_issue 8
_journal_name_full CrystEngComm
_journal_page_first 1270
_journal_page_last 1275
_journal_paper_doi 10.1039/D2CE01390H
_journal_volume 25
_journal_year 2023
_chemical_formula_moiety 'Cd Cl4, 2(C8 F N)'
_chemical_formula_sum 'C16 Cd Cl4 F2 N2'
_chemical_formula_weight 512.39
_space_group_crystal_system monoclinic
_space_group_IT_number 14
_space_group_name_Hall '-P 2ybc'
_space_group_name_H-M_alt 'P 1 21/c 1'
_audit_creation_date 2022-12-29
_audit_creation_method
;
Olex2 1.5
(compiled 2021.11.18 svn.ra9532c28 for OlexSys, GUI svn.r6429)
;
_audit_update_record
;
2022-12-30 deposited with the CCDC.	2023-01-13 downloaded from the CCDC.
;
_cell_angle_alpha 90
_cell_angle_beta 96.033(6)
_cell_angle_gamma 90
_cell_formula_units_Z 2
_cell_length_a 19.0475(14)
_cell_length_b 7.4870(5)
_cell_length_c 7.5538(5)
_cell_measurement_reflns_used 4404
_cell_measurement_temperature 292.97(10)
_cell_measurement_theta_max 29.0080
_cell_measurement_theta_min 2.1340
_cell_volume 1071.27(13)
_computing_cell_refinement 'CrysAlisPro 1.171.41.112a (Rigaku OD, 2021)'
_computing_data_collection 'CrysAlisPro 1.171.41.112a (Rigaku OD, 2021)'
_computing_data_reduction 'CrysAlisPro 1.171.41.112a (Rigaku OD, 2021)'
_computing_molecular_graphics 'Olex2 1.5 (Dolomanov et al., 2009)'
_computing_publication_material 'Olex2 1.5 (Dolomanov et al., 2009)'
_computing_structure_refinement 'SHELXL 2018/3 (Sheldrick, 2015)'
_computing_structure_solution 'SHELXT 2018/2 (Sheldrick, 2018)'
_diffrn_ambient_environment air
_diffrn_ambient_temperature 292.97(10)
_diffrn_detector 'Hybrid Pixel Array Detector'
_diffrn_detector_area_resol_mean 10.0000
_diffrn_detector_type HyPix
_diffrn_measured_fraction_theta_full 0.998
_diffrn_measured_fraction_theta_max 0.769
_diffrn_measurement_details
;
List of Runs (angles in degrees, time in seconds):

  # Type    Start    End  Width  t~exp~   \w     \q     \k     \f   Frames
#--------------------------------------------------------------------------
  1  \w     12.00  60.00   0.50    0.05    --    5.00  77.00 -93.00   96
  2  \w    -16.00  27.00   0.50    0.05    --   -5.46 -99.00 -30.00   86
  3  \w    -10.00  23.00   0.50    0.05    --   -5.46 -99.00   0.00   66
  4  \w      2.00  27.00   0.50    0.05    --   -5.46 -99.00 120.00   50
  5  \w    -68.00  28.00   0.50    0.05    --    5.00 -77.00 141.00  192
;
_diffrn_measurement_device 'four-circle diffractometer'
_diffrn_measurement_device_type 'XtaLAB Synergy R, HyPix'
_diffrn_measurement_method '\w scans'
_diffrn_orient_matrix_type 'CrysAlisPro convention (1999,Acta A55,543-557)'
_diffrn_orient_matrix_UB_11 -0.0195279000
_diffrn_orient_matrix_UB_12 0.0727540000
_diffrn_orient_matrix_UB_13 -0.0402579000
_diffrn_orient_matrix_UB_21 -0.0059487000
_diffrn_orient_matrix_UB_22 0.0325224000
_diffrn_orient_matrix_UB_23 0.0852510000
_diffrn_orient_matrix_UB_31 0.0314011000
_diffrn_orient_matrix_UB_32 0.0513585000
_diffrn_orient_matrix_UB_33 0.0029558000
_diffrn_radiation_monochromator mirror
_diffrn_radiation_probe x-ray
_diffrn_radiation_type 'Mo K\a'
_diffrn_radiation_wavelength 0.71073
_diffrn_reflns_av_R_equivalents 0.0595
_diffrn_reflns_av_unetI/netI 0.0501
_diffrn_reflns_Laue_measured_fraction_full 0.998
_diffrn_reflns_Laue_measured_fraction_max 0.769
_diffrn_reflns_limit_h_max 20
_diffrn_reflns_limit_h_min -25
_diffrn_reflns_limit_k_max 9
_diffrn_reflns_limit_k_min -10
_diffrn_reflns_limit_l_max 9
_diffrn_reflns_limit_l_min -9
_diffrn_reflns_number 8469
_diffrn_reflns_point_group_measured_fraction_full 0.998
_diffrn_reflns_point_group_measured_fraction_max 0.769
_diffrn_reflns_theta_full 25.242
_diffrn_reflns_theta_max 31.033
_diffrn_reflns_theta_min 2.150
_diffrn_source 'micro-focus sealed X-ray tube'
_diffrn_source_type 'Mova (Mo) X-ray Source'
_exptl_absorpt_coefficient_mu 1.534
_exptl_absorpt_correction_T_max 1.00000
_exptl_absorpt_correction_T_min 0.28641
_exptl_absorpt_correction_type multi-scan
_exptl_absorpt_process_details
;
CrysAlisPro 1.171.41.112a (Rigaku Oxford Diffraction, 2021)
Empirical absorption correction using spherical harmonics,
implemented in SCALE3 ABSPACK scaling algorithm.
;
_exptl_crystal_density_diffrn 1.589
_exptl_crystal_description plate
_exptl_crystal_F_000 488
_exptl_crystal_size_max 0.1
_exptl_crystal_size_mid 0.1
_exptl_crystal_size_min 0.1
_refine_diff_density_max 7.735
_refine_diff_density_min -2.454
_refine_diff_density_rms 0.294
_refine_ls_extinction_method none
_refine_ls_goodness_of_fit_ref 1.149
_refine_ls_hydrogen_treatment undef
_refine_ls_matrix_type full
_refine_ls_number_parameters 157
_refine_ls_number_reflns 3432
_refine_ls_number_restraints 186
_refine_ls_restrained_S_all 1.126
_refine_ls_R_factor_all 0.1095
_refine_ls_R_factor_gt 0.0959
_refine_ls_shift/su_max 0.001
_refine_ls_shift/su_mean 0.000
_refine_ls_structure_factor_coef Fsqd
_refine_ls_weighting_details 'w=1/[\s^2^(Fo^2^)+(0.1793P)^2^+4.4961P] where P=(Fo^2^+2Fc^2^)/3'
_refine_ls_weighting_scheme calc
_refine_ls_wR_factor_gt 0.2710
_refine_ls_wR_factor_ref 0.2856
_reflns_Friedel_coverage 0.000
_reflns_number_gt 2094
_reflns_number_total 3432
_reflns_threshold_expression 'I > 2\s(I)'
_cod_data_source_file d2ce01390h5.cif
_cod_data_source_block 2_293k
_cod_depositor_comments 'Adding full bibliography for 7246220--7246225.cif.'
_cod_database_code 7246220
_shelx_shelxl_version_number 2018/3
_chemical_oxdiff_formula 'Cd Cl C H N F'
_shelx_space_group_comment
;
The symmetry employed for this shelxl refinement is uniquely defined
by the following loop, which should always be used as a source of
symmetry information in preference to the above space-group names.
They are only intended as comments.
;
_shelx_estimated_absorpt_t_max 0.867
_shelx_estimated_absorpt_t_min 0.867
_olex2_refinement_description
;
1. Uiso/Uaniso restraints and constraints
C6 \\sim N1 \\sim C2 \\sim C3 \\sim C1 \\sim C4 \\sim C5 \\sim C7 \\sim C11
\\sim C10 \\sim C8 \\sim C9 \\sim C13 \\sim C12 \\sim F2 \\sim F1: within 2A
with sigma of 0.01 and sigma for terminal atoms of 0.02 within 2A
2. Others
 Fixed Sof: C6(0.5) C10(0.5) C12(0.5) C8(0.5) F2(0.5) C3(0.5) C1(0.5) C7(0.5)
 F1(0.5) C9(0.5) C13(0.5) C11(0.5)
3.a Fitted hexagon refined as free rotating group:
 C4(C6,C10,C12,C8,C5)
;
_olex2_submission_special_instructions 'No special instructions were received'
_oxdiff_exptl_absorpt_empirical_details
;
Empirical correction (ABSPACK) includes:
- Absorption correction using spherical harmonics
- Frame scaling
;
_oxdiff_exptl_absorpt_empirical_full_max 2.680
_oxdiff_exptl_absorpt_empirical_full_min 0.420

loop_
_space_group_symop_operation_xyz
'x, y, z'
'-x, y+1/2, -z+1/2'
'-x, -y, -z'
'x, -y-1/2, z-1/2'

loop_
_atom_site_label
_atom_site_type_symbol
_atom_site_fract_x
_atom_site_fract_y
_atom_site_fract_z
_atom_site_U_iso_or_equiv
_atom_site_adp_type
_atom_site_occupancy
_atom_site_site_symmetry_order
_atom_site_calc_flag
_atom_site_refinement_flags_posn
_atom_site_refinement_flags_adp
_atom_site_refinement_flags_occupancy
_atom_site_disorder_assembly
_atom_site_disorder_group
Cd1 Cd 0.500000 0.000000 0.500000 0.0303(3) Uani 1 2 d S . P A 1
Cl2 Cl 0.48405(14) 0.2504(2) 0.2464(3) 0.0438(6) Uani 1 1 d . . . . .
Cl1 Cl 0.63233(12) 0.0505(4) 0.5346(4) 0.0491(6) Uani 1 1 d . . . . .
N1 N 0.6159(5) 0.4722(12) 0.5278(18) 0.061(3) Uani 1 1 d . U . . .
C4 C 0.8085(6) 0.6142(16) 0.5819(17) 0.081(3) Uani 1 1 d G U . . .
C6 C 0.8625(9) 0.5007(16) 0.543(3) 0.089(4) Uani 0.5 1 d G U P . .
C10 C 0.9264(7) 0.571(3) 0.502(3) 0.093(4) Uani 0.5 1 d G U P . .
C12 C 0.9363(6) 0.755(3) 0.500(3) 0.093(3) Uani 0.5 1 d G U P . .
C8 C 0.8823(8) 0.8685(19) 0.539(2) 0.088(3) Uani 0.5 1 d G U P . .
C5 C 0.8184(6) 0.7982(15) 0.5802(16) 0.080(3) Uani 1 1 d G U . . .
C2 C 0.6803(9) 0.550(3) 0.541(3) 0.092(3) Uani 1 1 d . U . . .
F2 F 0.8905(15) 1.040(3) 0.536(4) 0.104(5) Uani 0.5 1 d . U P . .
C3 C 0.7389(18) 0.530(4) 0.652(6) 0.086(4) Uani 0.5 1 d . U P . .
C1 C 0.7408(19) 0.519(4) 0.475(6) 0.086(4) Uani 0.5 1 d . U P . .
C7 C 0.858(2) 0.496(4) 0.624(6) 0.090(4) Uani 0.5 1 d . U P . .
F1 F 0.8868(16) 1.032(3) 0.649(4) 0.110(5) Uani 0.5 1 d . U P . .
C9 C 0.8820(18) 0.854(6) 0.648(4) 0.090(3) Uani 0.5 1 d . U P . .
C13 C 0.9301(19) 0.757(5) 0.724(5) 0.093(4) Uani 0.5 1 d . U P . .
C11 C 0.9230(18) 0.583(6) 0.694(5) 0.093(4) Uani 0.5 1 d . U P . .

loop_
_atom_site_aniso_label
_atom_site_aniso_U_11
_atom_site_aniso_U_22
_atom_site_aniso_U_33
_atom_site_aniso_U_23
_atom_site_aniso_U_13
_atom_site_aniso_U_12
Cd1 0.0445(5) 0.0239(5) 0.0231(5) -0.0002(2) 0.0053(3) -0.0005(3)
Cl2 0.0661(13) 0.0359(11) 0.0306(10) 0.0129(8) 0.0103(9) -0.0001(8)
Cl1 0.0474(11) 0.0432(11) 0.0568(14) -0.0007(11) 0.0061(10) 0.0001(9)
N1 0.053(5) 0.046(4) 0.082(7) 0.001(4) -0.001(5) -0.018(4)
C4 0.065(5) 0.110(6) 0.070(5) -0.002(5) 0.012(4) -0.008(5)
C6 0.077(7) 0.118(8) 0.072(7) 0.000(7) 0.012(7) -0.001(6)
C10 0.081(7) 0.121(8) 0.077(7) 0.001(7) 0.010(7) -0.004(7)
C12 0.087(6) 0.118(7) 0.074(6) 0.003(7) 0.014(6) -0.010(6)
C8 0.089(6) 0.111(7) 0.067(6) 0.004(7) 0.014(6) -0.014(6)
C5 0.076(5) 0.105(6) 0.059(5) -0.001(5) 0.013(5) -0.013(5)
C2 0.067(6) 0.096(7) 0.111(8) -0.003(7) -0.002(6) -0.014(6)
F2 0.133(11) 0.102(9) 0.079(10) 0.006(10) 0.014(10) -0.028(9)
C3 0.068(7) 0.105(8) 0.086(8) 0.000(7) 0.008(7) -0.014(7)
C1 0.067(7) 0.105(8) 0.087(8) -0.006(7) 0.006(7) -0.014(7)
C7 0.077(7) 0.119(8) 0.075(7) -0.002(7) 0.015(7) 0.001(6)
F1 0.131(11) 0.116(10) 0.086(10) 0.004(10) 0.025(10) -0.033(9)
C9 0.090(6) 0.111(7) 0.069(6) 0.001(7) 0.016(6) -0.013(6)
C13 0.088(7) 0.119(7) 0.073(7) 0.001(7) 0.013(7) -0.011(7)
C11 0.083(6) 0.121(7) 0.078(7) 0.001(7) 0.014(6) -0.004(6)

loop_
_atom_type_symbol
_atom_type_description
_atom_type_scat_dispersion_real
_atom_type_scat_dispersion_imag
_atom_type_scat_source
C C 0.0033 0.0016 'International Tables Vol C Tables 4.2.6.8 and 6.1.1.4'
Cd Cd -0.8075 1.2024 'International Tables Vol C Tables 4.2.6.8 and 6.1.1.4'
Cl Cl 0.1484 0.1585 'International Tables Vol C Tables 4.2.6.8 and 6.1.1.4'
F F 0.0171 0.0103 'International Tables Vol C Tables 4.2.6.8 and 6.1.1.4'
N N 0.0061 0.0033 'International Tables Vol C Tables 4.2.6.8 and 6.1.1.4'

loop_
_geom_angle_atom_site_label_1
_geom_angle_atom_site_label_2
_geom_angle_atom_site_label_3
_geom_angle
_geom_angle_site_symmetry_1
_geom_angle_site_symmetry_3
_geom_angle_publ_flag
Cl2 Cd1 Cl2 180.0 3_656 . ?
Cl2 Cd1 Cl2 90.228(14) . 2_645 ?
Cl2 Cd1 Cl2 89.772(14) 3_656 2_645 ?
Cl2 Cd1 Cl2 90.228(14) 3_656 4_566 ?
Cl2 Cd1 Cl2 180.00(6) 2_645 4_566 ?
Cl2 Cd1 Cl2 89.772(14) . 4_566 ?
Cl1 Cd1 Cl2 89.65(8) 3_656 . ?
Cl1 Cd1 Cl2 89.65(8) . 3_656 ?
Cl1 Cd1 Cl2 89.51(8) 3_656 4_566 ?
Cl1 Cd1 Cl2 90.35(8) . . ?
Cl1 Cd1 Cl2 90.35(8) 3_656 3_656 ?
Cl1 Cd1 Cl2 90.49(8) 3_656 2_645 ?
Cl1 Cd1 Cl2 89.51(8) . 2_645 ?
Cl1 Cd1 Cl2 90.49(8) . 4_566 ?
Cl1 Cd1 Cl1 180.0 3_656 . ?
Cd1 Cl2 Cd1 167.03(11) . 2_655 ?
C6 C4 C5 120.0 . . ?
C6 C4 C3 119.1(15) . . ?
C6 C4 C1 101.2(15) . . ?
C5 C4 C3 120.5(15) . . ?
C5 C4 C1 122.3(15) . . ?
C1 C4 C3 49(2) . . ?
C7 C4 C6 27(2) . . ?
C7 C4 C5 125(2) . . ?
C7 C4 C3 105(2) . . ?
C7 C4 C1 110(2) . . ?
C4 C6 C10 120.0 . . ?
C12 C10 C6 120.0 . . ?
C8 C12 C10 120.0 . . ?
C12 C8 C5 120.0 . . ?
F2 C8 C12 120.7(17) . . ?
F2 C8 C5 119.3(17) . . ?
C8 C5 C4 120.0 . . ?
C9 C5 C4 115(2) . . ?
C9 C5 C8 35.5(15) . . ?
C3 C2 N1 134(2) . . ?
C1 C2 N1 135(2) . . ?
C1 C2 C3 61(3) . . ?
C2 C3 C4 114(3) . . ?
C2 C1 C4 115(3) . . ?
C4 C7 C11 111(3) . . ?
F1 C9 C5 112(3) . . ?
C13 C9 C5 126(4) . . ?
C13 C9 F1 122(3) . . ?
C9 C13 C11 116(4) . . ?
C13 C11 C7 125(4) . . ?

loop_
_geom_bond_atom_site_label_1
_geom_bond_atom_site_label_2
_geom_bond_distance
_geom_bond_site_symmetry_2
_geom_bond_publ_flag
Cd1 Cl2 2.6746(17) 3_656 ?
Cd1 Cl2 2.6774(17) 2_645 ?
Cd1 Cl2 2.6774(17) 4_566 ?
Cd1 Cl2 2.6746(17) . ?
Cd1 Cl1 2.535(2) 3_656 ?
Cd1 Cl1 2.535(2) . ?
N1 C2 1.353(18) . ?
C4 C6 1.3900 . ?
C4 C5 1.3900 . ?
C4 C3 1.61(3) . ?
C4 C1 1.61(4) . ?
C4 C7 1.30(4) . ?
C6 C10 1.3900 . ?
C10 C12 1.3900 . ?
C12 C8 1.3900 . ?
C8 C5 1.3900 . ?
C8 F2 1.30(3) . ?
C5 C9 1.33(4) . ?
C2 C3 1.33(4) . ?
C2 C1 1.32(4) . ?
C7 C11 1.45(5) . ?
F1 C9 1.34(4) . ?
C9 C13 1.26(5) . ?
C13 C11 1.32(5) . ?

loop_
_geom_torsion_atom_site_label_1
_geom_torsion_atom_site_label_2
_geom_torsion_atom_site_label_3
_geom_torsion_atom_site_label_4
_geom_torsion
_geom_torsion_site_symmetry_1
_geom_torsion_site_symmetry_2
_geom_torsion_site_symmetry_3
_geom_torsion_site_symmetry_4
_geom_torsion_publ_flag
N1 C2 C3 C4 164(2) . . . . ?
N1 C2 C1 C4 -161(2) . . . . ?
C4 C6 C10 C12 0.0 . . . . ?
C4 C5 C9 F1 -178(2) . . . . ?
C4 C5 C9 C13 -6(4) . . . . ?
C4 C7 C11 C13 5(6) . . . . ?
C6 C4 C5 C8 0.0 . . . . ?
C6 C4 C5 C9 -39.8(16) . . . . ?
C6 C4 C3 C2 -114(2) . . . . ?
C6 C4 C1 C2 154(2) . . . . ?
C6 C4 C7 C11 96(5) . . . . ?
C6 C10 C12 C8 0.0 . . . . ?
C10 C12 C8 C5 0.0 . . . . ?
C10 C12 C8 F2 -179(2) . . . . ?
C12 C8 C5 C4 0.0 . . . . ?
C12 C8 C5 C9 92(3) . . . . ?
C8 C5 C9 F1 75(3) . . . . ?
C8 C5 C9 C13 -113(5) . . . . ?
C5 C4 C6 C10 0.0 . . . . ?
C5 C4 C3 C2 74(3) . . . . ?
C5 C4 C1 C2 -70(3) . . . . ?
C5 C4 C7 C11 8(4) . . . . ?
C5 C9 C13 C11 17(5) . . . . ?
F2 C8 C5 C4 179(2) . . . . ?
F2 C8 C5 C9 -89(4) . . . . ?
C3 C4 C6 C10 -172(2) . . . . ?
C3 C4 C5 C8 172(2) . . . . ?
C3 C4 C5 C9 132(2) . . . . ?
C3 C4 C1 C2 35(3) . . . . ?
C3 C4 C7 C11 -138(3) . . . . ?
C3 C2 C1 C4 -37(3) . . . . ?
C1 C4 C6 C10 138.0(18) . . . . ?
C1 C4 C5 C8 -129(2) . . . . ?
C1 C4 C5 C9 -169(2) . . . . ?
C1 C4 C3 C2 -35(2) . . . . ?
C1 C4 C7 C11 171(3) . . . . ?
C1 C2 C3 C4 37(2) . . . . ?
C7 C4 C6 C10 -110(4) . . . . ?
C7 C4 C5 C8 31(3) . . . . ?
C7 C4 C5 C9 -9(3) . . . . ?
C7 C4 C3 C2 -138(3) . . . . ?
C7 C4 C1 C2 128(3) . . . . ?
F1 C9 C13 C11 -171(3) . . . . ?
C9 C13 C11 C7 -17(6) . . . . ?
